data_7214417
loop_
_publ_author_name
'Aaker\"oy, Christer B.'
'Forbes, Safiyyah'
'Desper, John'

_publ_section_title
;
 Altering physical properties of pharmaceutical co-crystals in a
 systematic manner
;
_journal_issue 26
_journal_name_full CrystEngComm
_journal_page_first 5870
_journal_paper_doi 10.1039/c4ce00206g
_journal_volume 16
_journal_year 2014
_chemical_formula_moiety
;
(C18 H22 N4 O2) (C12 H22 O4)
;
_chemical_formula_sum 'C30 H44 N4 O6'
_chemical_formula_weight 556.69
_chemical_name_systematic
;
SF10 3-pyridyl-CONH-(CH2)6-NHCO-3-pyridyl, HOOC-(CH2)10-COOH
;
_space_group_IT_number 2
_symmetry_cell_setting triclinic
_symmetry_space_group_name_Hall '-P 1'
_symmetry_space_group_name_H-M 'P -1'
_atom_sites_solution_hydrogens geom
_atom_sites_solution_primary direct
_atom_sites_solution_secondary difmap
_audit_creation_method SHELXL-97
_cell_angle_alpha 87.936(6)
_cell_angle_beta 86.223(6)
_cell_angle_gamma 81.469(5)
_cell_formula_units_Z 1
_cell_length_a 4.9821(4)
_cell_length_b 6.8797(6)
_cell_length_c 21.4410(17)
_cell_measurement_reflns_used 2952
_cell_measurement_temperature 120(2)
_cell_measurement_theta_max 31.46
_cell_measurement_theta_min 3.17
_cell_volume 724.93(10)
_computing_cell_refinement 'Bruker SMART'
_computing_data_collection 'Bruker SMART'
_computing_data_reduction 'Bruker SAINT'
_computing_molecular_graphics 'Bruker SHELXTL'
_computing_publication_material 'Bruker SHELXTL'
_computing_structure_refinement 'SHELXL-97 (Sheldrick, 1997)'
_computing_structure_solution 'SHELXS-97 (Sheldrick, 1990)'
_diffrn_ambient_temperature 120(2)
_diffrn_measured_fraction_theta_full 0.997
_diffrn_measured_fraction_theta_max 0.997
_diffrn_measurement_device_type 'CCD area detector'
_diffrn_measurement_method 'phi and omega scans'
_diffrn_radiation_monochromator graphite
_diffrn_radiation_source 'fine-focus sealed tube'
_diffrn_radiation_type MoK\a
_diffrn_radiation_wavelength 0.71073
_diffrn_reflns_av_R_equivalents 0.0450
_diffrn_reflns_av_sigmaI/netI 0.0507
_diffrn_reflns_limit_h_max 7
_diffrn_reflns_limit_h_min -7
_diffrn_reflns_limit_k_max 9
_diffrn_reflns_limit_k_min -10
_diffrn_reflns_limit_l_max 31
_diffrn_reflns_limit_l_min -31
_diffrn_reflns_number 14792
_diffrn_reflns_theta_full 31.50
_diffrn_reflns_theta_max 31.50
_diffrn_reflns_theta_min 2.86
_exptl_absorpt_coefficient_mu 0.089
_exptl_absorpt_correction_T_max 0.9947
_exptl_absorpt_correction_T_min 0.9755
_exptl_absorpt_correction_type multi-scan
_exptl_absorpt_process_details SADABS
_exptl_crystal_colour colourless
_exptl_crystal_density_diffrn 1.275
_exptl_crystal_density_method 'not measured'
_exptl_crystal_description needle
_exptl_crystal_F_000 300
_exptl_crystal_size_max 0.28
_exptl_crystal_size_mid 0.12
_exptl_crystal_size_min 0.06
_refine_diff_density_max 0.479
_refine_diff_density_min -0.300
_refine_diff_density_rms 0.061
_refine_ls_extinction_method none
_refine_ls_goodness_of_fit_ref 1.017
_refine_ls_hydrogen_treatment mixed
_refine_ls_matrix_type full
_refine_ls_number_parameters 187
_refine_ls_number_reflns 4826
_refine_ls_number_restraints 0
_refine_ls_restrained_S_all 1.017
_refine_ls_R_factor_all 0.0854
_refine_ls_R_factor_gt 0.0510
_refine_ls_shift/su_max 0.000
_refine_ls_shift/su_mean 0.000
_refine_ls_structure_factor_coef Fsqd
_refine_ls_weighting_details 'calc w=1/[\s^2^(Fo^2^)+(0.0850P)^2^+0.0000P] where P=(Fo^2^+2Fc^2^)/3'
_refine_ls_weighting_scheme calc
_refine_ls_wR_factor_gt 0.1297
_refine_ls_wR_factor_ref 0.1478
_reflns_number_gt 3271
_reflns_number_total 4826
_reflns_threshold_expression >2sigma(I)
_cod_data_source_file c4ce00206g2.cif
_cod_data_source_block sf0833m_11
_cod_depositor_comments
;
The following automatic conversions were performed:

'_symmetry_cell_setting' value 'Triclinic' changed to 'triclinic'
according to
/usr/data/users/saulius/crontab/automatic-downloads/rss-feeds/RSC/lib/dictionaries/cif_core.dic
dictionary named 'cif_core.dic' version 2.4.2 from 2011-04-26.

Automatic conversion script
Id: cif_fix_values 2281 2013-09-26 08:29:07Z andrius 

 Adding full bibliography for 7214407--7214417.cif.
;
_cod_original_sg_symbol_H-M P-1
_cod_database_code 7214417

loop_
_symmetry_equiv_pos_as_xyz
'x, y, z'
'-x, -y, -z'

loop_
_atom_site_label
_atom_site_type_symbol
_atom_site_fract_x
_atom_site_fract_y
_atom_site_fract_z
_atom_site_U_iso_or_equiv
_atom_site_adp_type
_atom_site_occupancy
_atom_site_symmetry_multiplicity
_atom_site_calc_flag
_atom_site_refinement_flags
N11 N 0.4847(2) 0.92526(16) 0.25039(5) 0.0201(2) Uani 1 1 d .
C12 C 0.5816(3) 0.78012(18) 0.29001(6) 0.0185(2) Uani 1 1 d .
H12A H 0.5096 0.6597 0.2907 0.022 Uiso 1 1 calc R
C13 C 0.7841(2) 0.79979(17) 0.33023(6) 0.0166(2) Uani 1 1 d .
C14 C 0.8973(3) 0.97306(18) 0.32671(6) 0.0193(3) Uani 1 1 d .
H14A H 1.0431 0.9877 0.3517 0.023 Uiso 1 1 calc R
C15 C 0.7958(3) 1.12439(19) 0.28638(6) 0.0218(3) Uani 1 1 d .
H15A H 0.8683 1.2448 0.2838 0.026 Uiso 1 1 calc R
C16 C 0.5856(3) 1.09569(18) 0.24986(6) 0.0210(3) Uani 1 1 d .
H16A H 0.5103 1.2009 0.2235 0.025 Uiso 1 1 calc R
C17 C 0.8853(2) 0.63837(17) 0.37521(6) 0.0169(2) Uani 1 1 d .
N17 N 0.7070(2) 0.52160(15) 0.39684(5) 0.0189(2) Uani 1 1 d .
H17 H 0.539(4) 0.551(2) 0.3900(7) 0.023 Uiso 1 1 d .
O17 O 1.12217(19) 0.61729(14) 0.39148(4) 0.0234(2) Uani 1 1 d .
C21 C 0.7826(3) 0.35341(17) 0.43878(6) 0.0182(2) Uani 1 1 d .
H21A H 0.8349 0.4000 0.4788 0.022 Uiso 1 1 calc R
H21B H 0.9414 0.2672 0.4198 0.022 Uiso 1 1 calc R
C22 C 0.5473(3) 0.23770(18) 0.45115(6) 0.0185(2) Uani 1 1 d .
H22A H 0.4918 0.1957 0.4108 0.022 Uiso 1 1 calc R
H22B H 0.3906 0.3240 0.4710 0.022 Uiso 1 1 calc R
C23 C 0.6191(3) 0.05714(17) 0.49329(6) 0.0182(2) Uani 1 1 d .
H23A H 0.6779 0.0989 0.5333 0.022 Uiso 1 1 calc R
H23B H 0.7736 -0.0304 0.4731 0.022 Uiso 1 1 calc R
C31 C 0.1059(3) 0.65026(18) 0.17149(6) 0.0196(3) Uani 1 1 d .
O31 O 0.1390(2) 0.83826(14) 0.16831(5) 0.0262(2) Uani 1 1 d .
H31 H 0.240(4) 0.867(3) 0.1967(8) 0.031 Uiso 1 1 d .
O32 O 0.2105(2) 0.53299(15) 0.20941(5) 0.0336(3) Uani 1 1 d .
C32 C -0.0786(3) 0.60366(18) 0.12313(6) 0.0222(3) Uani 1 1 d .
H32A H -0.0131 0.6539 0.0819 0.027 Uiso 1 1 calc R
H32B H -0.2629 0.6755 0.1330 0.027 Uiso 1 1 calc R
C33 C -0.0997(3) 0.38741(19) 0.11778(6) 0.0222(3) Uani 1 1 d .
H33A H -0.1752 0.3371 0.1580 0.027 Uiso 1 1 calc R
H33B H 0.0843 0.3132 0.1092 0.027 Uiso 1 1 calc R
C34 C -0.2804(3) 0.35289(18) 0.06586(6) 0.0215(3) Uani 1 1 d .
H34A H -0.2028 0.4031 0.0258 0.026 Uiso 1 1 calc R
H34B H -0.4624 0.4302 0.0743 0.026 Uiso 1 1 calc R
C35 C -0.3138(3) 0.13774(19) 0.05851(6) 0.0225(3) Uani 1 1 d .
H35A H -0.1316 0.0584 0.0528 0.027 Uiso 1 1 calc R
H35B H -0.4040 0.0898 0.0974 0.027 Uiso 1 1 calc R
C36 C -0.4794(3) 0.10645(18) 0.00351(6) 0.0219(3) Uani 1 1 d .
H36A H -0.3866 0.1517 -0.0354 0.026 Uiso 1 1 calc R
H36B H -0.6596 0.1888 0.0087 0.026 Uiso 1 1 calc R

loop_
_atom_site_aniso_label
_atom_site_aniso_U_11
_atom_site_aniso_U_22
_atom_site_aniso_U_33
_atom_site_aniso_U_23
_atom_site_aniso_U_13
_atom_site_aniso_U_12
N11 0.0164(5) 0.0226(5) 0.0212(5) 0.0018(4) -0.0032(4) -0.0018(4)
C12 0.0148(6) 0.0195(5) 0.0211(6) 0.0008(5) -0.0021(5) -0.0019(4)
C13 0.0127(5) 0.0177(5) 0.0187(6) -0.0007(4) 0.0000(4) 0.0001(4)
C14 0.0156(6) 0.0207(6) 0.0214(6) -0.0017(5) -0.0009(5) -0.0018(5)
C15 0.0228(7) 0.0188(6) 0.0241(6) -0.0002(5) -0.0010(5) -0.0041(5)
C16 0.0205(6) 0.0203(6) 0.0207(6) 0.0026(5) -0.0010(5) 0.0007(5)
C17 0.0120(5) 0.0186(5) 0.0196(6) -0.0011(4) -0.0018(4) 0.0003(4)
N17 0.0114(5) 0.0186(5) 0.0260(6) 0.0043(4) -0.0043(4) 0.0001(4)
O17 0.0118(4) 0.0280(5) 0.0305(5) 0.0057(4) -0.0065(4) -0.0021(4)
C21 0.0143(6) 0.0163(5) 0.0235(6) 0.0029(4) -0.0040(5) -0.0002(4)
C22 0.0131(5) 0.0185(5) 0.0233(6) 0.0014(5) -0.0016(5) -0.0008(4)
C23 0.0132(6) 0.0184(5) 0.0222(6) 0.0021(5) -0.0020(5) 0.0002(4)
C31 0.0172(6) 0.0205(6) 0.0212(6) -0.0029(5) -0.0024(5) -0.0016(5)
O31 0.0300(6) 0.0211(5) 0.0295(5) 0.0005(4) -0.0144(4) -0.0053(4)
O32 0.0419(7) 0.0233(5) 0.0378(6) 0.0028(4) -0.0225(5) -0.0044(5)
C32 0.0212(6) 0.0209(6) 0.0253(7) -0.0024(5) -0.0085(5) -0.0017(5)
C33 0.0240(7) 0.0212(6) 0.0228(6) 0.0000(5) -0.0057(5) -0.0063(5)
C34 0.0213(6) 0.0196(6) 0.0247(6) -0.0015(5) -0.0063(5) -0.0045(5)
C35 0.0235(7) 0.0201(6) 0.0250(7) -0.0002(5) -0.0062(5) -0.0049(5)
C36 0.0220(7) 0.0193(6) 0.0255(7) -0.0004(5) -0.0061(5) -0.0051(5)

loop_
_atom_type_symbol
_atom_type_description
_atom_type_scat_dispersion_real
_atom_type_scat_dispersion_imag
_atom_type_scat_source
C C 0.0033 0.0016 'International Tables Vol C Tables 4.2.6.8 and 6.1.1.4'
H H 0.0000 0.0000 'International Tables Vol C Tables 4.2.6.8 and 6.1.1.4'
N N 0.0061 0.0033 'International Tables Vol C Tables 4.2.6.8 and 6.1.1.4'
O O 0.0106 0.0060 'International Tables Vol C Tables 4.2.6.8 and 6.1.1.4'

loop_
_geom_angle_atom_site_label_1
_geom_angle_atom_site_label_2
_geom_angle_atom_site_label_3
_geom_angle
_geom_angle_site_symmetry_1
_geom_angle_site_symmetry_3
C16 N11 C12 118.67(11) . .
N11 C12 C13 122.37(11) . .
N11 C12 H12A 118.8 . .
C13 C12 H12A 118.8 . .
C14 C13 C12 118.29(11) . .
C14 C13 C17 119.96(11) . .
C12 C13 C17 121.72(11) . .
C15 C14 C13 119.49(12) . .
C15 C14 H14A 120.3 . .
C13 C14 H14A 120.3 . .
C14 C15 C16 118.42(12) . .
C14 C15 H15A 120.8 . .
C16 C15 H15A 120.8 . .
N11 C16 C15 122.59(12) . .
N11 C16 H16A 118.7 . .
C15 C16 H16A 118.7 . .
O17 C17 N17 122.51(11) . .
O17 C17 C13 120.99(11) . .
N17 C17 C13 116.50(11) . .
C17 N17 C21 122.05(11) . .
C17 N17 H17 120.4(11) . .
C21 N17 H17 117.1(11) . .
N17 C21 C22 110.51(10) . .
N17 C21 H21A 109.5 . .
C22 C21 H21A 109.5 . .
N17 C21 H21B 109.5 . .
C22 C21 H21B 109.5 . .
H21A C21 H21B 108.1 . .
C21 C22 C23 112.45(10) . .
C21 C22 H22A 109.1 . .
C23 C22 H22A 109.1 . .
C21 C22 H22B 109.1 . .
C23 C22 H22B 109.1 . .
H22A C22 H22B 107.8 . .
C22 C23 C23 112.45(13) . 2_656
C22 C23 H23A 109.1 . .
C23 C23 H23A 109.1 2_656 .
C22 C23 H23B 109.1 . .
C23 C23 H23B 109.1 2_656 .
H23A C23 H23B 107.8 . .
O32 C31 O31 123.46(12) . .
O32 C31 C32 124.93(12) . .
O31 C31 C32 111.61(11) . .
C31 O31 H31 112.3(12) . .
C31 C32 C33 115.24(11) . .
C31 C32 H32A 108.5 . .
C33 C32 H32A 108.5 . .
C31 C32 H32B 108.5 . .
C33 C32 H32B 108.5 . .
H32A C32 H32B 107.5 . .
C32 C33 C34 111.69(11) . .
C32 C33 H33A 109.3 . .
C34 C33 H33A 109.3 . .
C32 C33 H33B 109.3 . .
C34 C33 H33B 109.3 . .
H33A C33 H33B 107.9 . .
C33 C34 C35 114.42(11) . .
C33 C34 H34A 108.7 . .
C35 C34 H34A 108.7 . .
C33 C34 H34B 108.7 . .
C35 C34 H34B 108.7 . .
H34A C34 H34B 107.6 . .
C36 C35 C34 113.13(11) . .
C36 C35 H35A 109.0 . .
C34 C35 H35A 109.0 . .
C36 C35 H35B 109.0 . .
C34 C35 H35B 109.0 . .
H35A C35 H35B 107.8 . .
C35 C36 C36 113.81(14) . 2_455
C35 C36 H36A 108.8 . .
C36 C36 H36A 108.8 2_455 .
C35 C36 H36B 108.8 . .
C36 C36 H36B 108.8 2_455 .
H36A C36 H36B 107.7 . .

loop_
_geom_bond_atom_site_label_1
_geom_bond_atom_site_label_2
_geom_bond_distance
_geom_bond_site_symmetry_2
N11 C16 1.3419(16) .
N11 C12 1.3423(16) .
C12 C13 1.3940(17) .
C12 H12A 0.9500 .
C13 C14 1.3899(17) .
C13 C17 1.4960(17) .
C14 C15 1.3871(18) .
C14 H14A 0.9500 .
C15 C16 1.3888(19) .
C15 H15A 0.9500 .
C16 H16A 0.9500 .
C17 O17 1.2390(15) .
C17 N17 1.3342(16) .
N17 C21 1.4594(16) .
N17 H17 0.851(18) .
C21 C22 1.5164(17) .
C21 H21A 0.9900 .
C21 H21B 0.9900 .
C22 C23 1.5223(17) .
C22 H22A 0.9900 .
C22 H22B 0.9900 .
C23 C23 1.525(2) 2_656
C23 H23A 0.9900 .
C23 H23B 0.9900 .
C31 O32 1.2115(16) .
C31 O31 1.3267(15) .
C31 C32 1.5031(18) .
O31 H31 0.862(19) .
C32 C33 1.5159(17) .
C32 H32A 0.9900 .
C32 H32B 0.9900 .
C33 C34 1.5232(18) .
C33 H33A 0.9900 .
C33 H33B 0.9900 .
C34 C35 1.5287(17) .
C34 H34A 0.9900 .
C34 H34B 0.9900 .
C35 C36 1.5219(18) .
C35 H35A 0.9900 .
C35 H35B 0.9900 .
C36 C36 1.523(2) 2_455
C36 H36A 0.9900 .
C36 H36B 0.9900 .

loop_
_geom_hbond_atom_site_label_D
_geom_hbond_atom_site_label_H
_geom_hbond_atom_site_label_A
_geom_hbond_distance_DH
_geom_hbond_distance_HA
_geom_hbond_distance_DA
_geom_hbond_angle_DHA
_geom_hbond_site_symmetry_A
O31 H31 N11 0.862(19) 1.826(19) 2.6839(15) 173.7(17) .
N17 H17 O17 0.851(18) 2.060(18) 2.8993(14) 169.1(15) 1_455

loop_
_geom_torsion_atom_site_label_1
_geom_torsion_atom_site_label_2
_geom_torsion_atom_site_label_3
_geom_torsion_atom_site_label_4
_geom_torsion
_geom_torsion_site_symmetry_4
C16 N11 C12 C13 -0.43(18) .
N11 C12 C13 C14 -3.10(19) .
N11 C12 C13 C17 178.52(11) .
C12 C13 C14 C15 3.75(18) .
C17 C13 C14 C15 -177.83(11) .
C13 C14 C15 C16 -1.06(19) .
C12 N11 C16 C15 3.36(19) .
C14 C15 C16 N11 -2.6(2) .
C14 C13 C17 O17 -28.11(18) .
C12 C13 C17 O17 150.26(13) .
C14 C13 C17 N17 151.27(12) .
C12 C13 C17 N17 -30.37(17) .
O17 C17 N17 C21 -3.40(19) .
C13 C17 N17 C21 177.24(11) .
C17 N17 C21 C22 -175.07(11) .
N17 C21 C22 C23 178.38(10) .
C21 C22 C23 C23 178.95(13) 2_656
O32 C31 C32 C33 -8.2(2) .
O31 C31 C32 C33 172.55(11) .
C31 C32 C33 C34 -177.49(12) .
C32 C33 C34 C35 -179.18(12) .
C33 C34 C35 C36 -176.08(12) .
C34 C35 C36 C36 -178.56(14) 2_455
